data_4342785
loop_
_publ_author_name
'Basumatary, Biju'
'Raja Sekhar, Adiki'
'Ramana Reddy, R. V.'
'Sankar, Jeyaraman'

_publ_section_title
;
 Corrole-BODIPY Dyads: Synthesis, Structure, and Electrochemical and
 Photophysical Properties.
;
_journal_issue 9
_journal_name_full 'Inorganic chemistry'
_journal_page_first 4257
_journal_page_last 4267
_journal_paper_doi 10.1021/ic502919s
_journal_volume 54
_journal_year 2015
_chemical_formula_moiety 'C46 H20 B Br F12 N6'
_chemical_formula_sum 'C46 H20 B Br F12 N6'
_chemical_formula_weight 975.39
_space_group_IT_number 14
_symmetry_cell_setting monoclinic
_symmetry_space_group_name_Hall '-P 2ybc'
_symmetry_space_group_name_H-M 'P 1 21/c 1'
_atom_sites_solution_hydrogens geom
_atom_sites_solution_primary direct
_atom_sites_solution_secondary difmap
_audit_creation_method SHELXL-97
_cell_angle_alpha 90.00
_cell_angle_beta 113.041(5)
_cell_angle_gamma 90.00
_cell_formula_units_Z 4
_cell_length_a 15.9618(19)
_cell_length_b 8.3560(10)
_cell_length_c 34.582(4)
_cell_measurement_reflns_used 9902
_cell_measurement_temperature 105(2)
_cell_measurement_theta_max 23.15
_cell_measurement_theta_min 2.39
_cell_volume 4244.5(9)
_computing_cell_refinement 'Bruker SAINT'
_computing_data_collection 'Bruker APEX2'
_computing_data_reduction 'Bruker SAINT'
_computing_molecular_graphics 'Bruker SHELXTL'
_computing_publication_material 'Bruker SHELXTL'
_computing_structure_refinement 'SHELXL-2014 (Sheldrick 2014)'
_computing_structure_solution 'SHELXS-97 (Sheldrick 2008)'
_diffrn_ambient_temperature 105(2)
_diffrn_measured_fraction_theta_full 0.996
_diffrn_measured_fraction_theta_max 0.996
_diffrn_measurement_device_type 'Bruker APEX-II CCD'
_diffrn_measurement_method '\f and \w scans'
_diffrn_radiation_monochromator graphite
_diffrn_radiation_source 'fine-focus sealed tube'
_diffrn_radiation_type MoK\a
_diffrn_radiation_wavelength 0.71073
_diffrn_reflns_av_R_equivalents 0.0644
_diffrn_reflns_av_sigmaI/netI 0.0858
_diffrn_reflns_limit_h_max 20
_diffrn_reflns_limit_h_min -21
_diffrn_reflns_limit_k_max 11
_diffrn_reflns_limit_k_min -11
_diffrn_reflns_limit_l_max 20
_diffrn_reflns_limit_l_min -45
_diffrn_reflns_number 19653
_diffrn_reflns_theta_full 28.01
_diffrn_reflns_theta_max 28.01
_diffrn_reflns_theta_min 2.39
_exptl_absorpt_coefficient_mu 1.063
_exptl_absorpt_correction_T_max 0.775
_exptl_absorpt_correction_T_min 0.655
_exptl_absorpt_correction_type multi-scan
_exptl_absorpt_process_details Multi-scan
_exptl_crystal_colour Deep_Blue
_exptl_crystal_density_diffrn 1.526
_exptl_crystal_density_method 'not measured'
_exptl_crystal_description Block
_exptl_crystal_F_000 1944
_exptl_crystal_size_max 0.48
_exptl_crystal_size_mid 0.34
_exptl_crystal_size_min 0.24
_platon_squeeze_details
; 
 ? 
;
_refine_diff_density_max 1.287
_refine_diff_density_min -1.657
_refine_diff_density_rms 0.091
_refine_ls_extinction_method none
_refine_ls_goodness_of_fit_ref 1.041
_refine_ls_hydrogen_treatment constr
_refine_ls_matrix_type full
_refine_ls_number_parameters 595
_refine_ls_number_reflns 10195
_refine_ls_number_restraints 2
_refine_ls_restrained_S_all 1.042
_refine_ls_R_factor_all 0.1540
_refine_ls_R_factor_gt 0.0858
_refine_ls_shift/su_max 0.000
_refine_ls_shift/su_mean 0.000
_refine_ls_structure_factor_coef Fsqd
_refine_ls_weighting_details 'calc w=1/[\s^2^(Fo^2^)+(0.1053P)^2^+7.8077P] where P=(Fo^2^+2Fc^2^)/3'
_refine_ls_weighting_scheme calc
_refine_ls_wR_factor_gt 0.2173
_refine_ls_wR_factor_ref 0.2419
_reflns_number_gt 5561
_reflns_number_total 10240
_reflns_threshold_expression >2sigma(I)
_cod_data_source_file ic502919s_si_004.cif
_cod_data_source_block platon
_cod_depositor_comments
;
The following automatic conversions were performed:

'_symmetry_cell_setting' value 'Monoclinic' changed to 'monoclinic'
according to
/usr/data/users/saulius/crontab/automatic-downloads/rss-feeds/ACS/lib/dictionaries/cif_core.dic
dictionary named 'cif_core.dic' version 2.4.2 from 2011-04-26.

'_exptl_absorpt_correction_type' value 'Multi-scan' changed to
'multi-scan' according to
/usr/data/users/saulius/crontab/automatic-downloads/rss-feeds/ACS/lib/dictionaries/cif_core.dic
dictionary named 'cif_core.dic' version 2.4.2 from 2011-04-26.

'_refine_ls_hydrogen_treatment' value 'Constr' changed to 'constr'
according to
/usr/data/users/saulius/crontab/automatic-downloads/rss-feeds/ACS/lib/dictionaries/cif_core.dic
dictionary named 'cif_core.dic' version 2.4.2 from 2011-04-26.

Automatic conversion script
Id: cif_fix_values 3271 2015-04-21 07:52:19Z andrius 

 Adding full bibliography for 4342783--4342785.cif.
;
_cod_original_sg_symbol_H-M P2(1)/c
_cod_database_code 4342785

loop_
_symmetry_equiv_pos_as_xyz
'x, y, z'
'-x, y+1/2, -z+1/2'
'-x, -y, -z'
'x, -y-1/2, z-1/2'

loop_
_atom_site_label
_atom_site_type_symbol
_atom_site_fract_x
_atom_site_fract_y
_atom_site_fract_z
_atom_site_U_iso_or_equiv
_atom_site_adp_type
_atom_site_occupancy
_atom_site_symmetry_multiplicity
_atom_site_calc_flag
_atom_site_refinement_flags
Br1 Br 0.17363(5) 0.30799(13) 0.32200(3) 0.0982(4) Uani 1 1 d .
F1 F 0.7448(3) -0.2547(5) 0.33578(10) 0.0752(12) Uani 1 1 d .
F2 F 0.78832(19) 0.0065(5) 0.34682(9) 0.0723(12) Uani 1 1 d .
F3 F 0.14204(15) 0.0593(3) 0.08974(8) 0.0340(6) Uani 1 1 d .
F4 F -0.02700(15) -0.0455(3) 0.06673(8) 0.0344(6) Uani 1 1 d .
F5 F -0.09330(16) -0.2738(3) 0.00557(8) 0.0372(6) Uani 1 1 d .
F6 F 0.01668(17) -0.3981(3) -0.02979(8) 0.0381(7) Uani 1 1 d .
F7 F 0.19038(16) -0.3063(3) -0.00380(8) 0.0357(6) Uani 1 1 d .
F8 F 0.85290(18) 0.0919(4) 0.11742(10) 0.0533(8) Uani 1 1 d .
F9 F 1.00941(19) 0.2292(5) 0.12217(15) 0.0877(14) Uani 1 1 d .
F10 F 1.01665(17) 0.5471(5) 0.10849(10) 0.0589(9) Uani 1 1 d .
F11 F 0.86754(19) 0.7253(4) 0.09072(11) 0.0644(10) Uani 1 1 d .
F12 F 0.70898(18) 0.5917(4) 0.08504(11) 0.0585(9) Uani 1 1 d .
N5 N 0.4082(2) 0.0349(5) 0.11707(10) 0.0282(8) Uani 1 1 d .
H5 H 0.4308 0.0955 0.1027 0.034 Uiso 1 1 d R
N6 N 0.3832(2) 0.0473(5) 0.03518(10) 0.0271(8) Uani 1 1 d .
H6 H 0.4271 0.0342 0.0601 0.033 Uiso 1 1 d R
N7 N 0.5378(2) 0.1799(4) 0.05306(10) 0.0257(8) Uani 1 1 d .
H7 H 0.5251 0.1361 0.0733 0.031 Uiso 1 1 d R
N8 N 0.5958(2) 0.1601(5) 0.13493(11) 0.0307(9) Uani 1 1 d .
N11 N 0.6832(3) -0.0882(5) 0.37517(12) 0.0403(10) Uani 1 1 d .
N12 N 0.6373(2) -0.0534(5) 0.29870(11) 0.0343(9) Uani 1 1 d .
C1 C 0.2495(3) 0.0344(6) -0.01779(13) 0.0283(10) Uani 1 1 d .
H1 H 0.1884 0.0139 -0.0338 0.034 Uiso 1 1 calc R
C100 C 0.0490(3) -0.2880(6) 0.00041(13) 0.0299(10) Uani 1 1 d .
C5 C 0.2955(3) -0.0005(5) 0.02545(13) 0.0262(9) Uani 1 1 d .
C8 C 0.1151(3) -0.0591(5) 0.06168(12) 0.0249(9) Uani 1 1 d .
C9 C 0.6871(3) 0.2670(6) 0.09770(13) 0.0279(9) Uani 1 1 d D
C10 C -0.0060(3) -0.2250(6) 0.01863(13) 0.0297(10) Uani 1 1 d .
C13 C 0.7827(3) 0.4981(7) 0.09469(15) 0.0395(12) Uani 1 1 d .
C14 C 0.0269(3) -0.1111(6) 0.04920(13) 0.0277(10) Uani 1 1 d .
C15 C 0.3955(3) 0.1142(5) 0.00196(12) 0.0260(9) Uani 1 1 d .
C19 C 0.1387(3) -0.2375(6) 0.01400(13) 0.0275(9) Uani 1 1 d .
C22 C 0.6170(3) 0.2529(5) 0.05789(13) 0.0261(9) Uani 1 1 d .
C23 C 0.2684(3) -0.0575(6) 0.05692(13) 0.0279(10) Uani 1 1 d .
C24 C 0.6114(3) 0.3096(6) 0.01746(14) 0.0317(10) Uani 1 1 d .
H100 H 0.6564 0.3631 0.0118 0.038 Uiso 1 1 calc R
C26 C 0.7760(3) 0.3387(6) 0.10156(13) 0.0301(10) Uani 1 1 d D
C27 C 0.4815(3) 0.1852(5) 0.01235(13) 0.0273(9) Uani 1 1 d .
C29 C 0.1747(3) -0.1205(6) 0.04444(12) 0.0269(9) Uani 1 1 d .
C32 C 0.3167(3) -0.1327(6) 0.13406(14) 0.0316(10) Uani 1 1 d .
H8 H 0.2693 -0.2009 0.1323 0.038 Uiso 1 1 calc R
C33 C 0.5262(3) 0.2686(6) -0.01082(13) 0.0326(10) Uani 1 1 d .
H9 H 0.5019 0.2903 -0.0395 0.039 Uiso 1 1 calc R
C35 C 0.6033(3) 0.1320(6) 0.17499(13) 0.0299(10) Uani 1 1 d .
C40 C 0.3105(3) 0.1041(6) -0.03236(13) 0.0287(10) Uani 1 1 d .
H10 H 0.2977 0.1379 -0.0597 0.034 Uiso 1 1 calc R
C43 C 0.6759(3) 0.2203(6) 0.13467(13) 0.0307(10) Uani 1 1 d .
C44 C 0.5358(3) 0.0623(6) 0.18718(13) 0.0318(10) Uani 1 1 d .
C45 C 0.4482(3) 0.0099(6) 0.16021(13) 0.0275(10) Uani 1 1 d .
C46 C 0.5599(3) 0.0358(6) 0.23238(13) 0.0313(10) Uani 1 1 d .
C48 C 0.3252(3) -0.0506(6) 0.09987(13) 0.0277(9) Uani 1 1 d .
C50 C 0.3898(3) -0.0949(6) 0.16996(13) 0.0319(10) Uani 1 1 d .
H13 H 0.3997 -0.1324 0.1967 0.038 Uiso 1 1 calc R
C51 C 0.8633(3) 0.5702(7) 0.09745(14) 0.0385(12) Uani 1 1 d .
C52 C 0.7372(3) 0.2294(6) 0.17723(14) 0.0359(11) Uani 1 1 d .
H14 H 0.7971 0.2648 0.1869 0.043 Uiso 1 1 calc R
C54 C 0.5078(3) 0.0690(6) 0.25521(13) 0.0314(10) Uani 1 1 d .
H15 H 0.4510 0.1182 0.2449 0.038 Uiso 1 1 calc R
C59 C 0.5979(3) -0.0360(6) 0.37122(14) 0.0354(11) Uani 1 1 d .
C61 C 0.5548(3) 0.0159(6) 0.29651(13) 0.0313(10) Uani 1 1 d .
C65 C 0.6387(3) -0.0403(7) 0.26043(13) 0.0359(11) Uani 1 1 d .
H18 H 0.6858 -0.0770 0.2533 0.043 Uiso 1 1 calc R
C66 C 0.9386(3) 0.4791(7) 0.10646(15) 0.0410(13) Uani 1 1 d .
C68 C 0.5340(3) 0.0209(6) 0.33249(14) 0.0379(11) Uani 1 1 d .
C69 C 0.6936(3) 0.1780(7) 0.20149(14) 0.0383(12) Uani 1 1 d .
H20 H 0.7185 0.1733 0.2307 0.046 Uiso 1 1 calc R
C70 C 0.8540(3) 0.2484(7) 0.11078(14) 0.0369(12) Uani 1 1 d .
C75 C 0.4477(3) 0.0903(7) 0.32967(15) 0.0400(12) Uani 1 1 d .
C76 C 0.5933(4) -0.0515(6) 0.41115(15) 0.0423(12) Uani 1 1 d .
H23 H 0.5436 -0.0272 0.4177 0.051 Uiso 1 1 calc R
C77 C 0.7300(4) -0.1322(7) 0.41550(14) 0.0463(13) Uani 1 1 d .
H24 H 0.7891 -0.1718 0.4263 0.056 Uiso 1 1 calc R
C79 C 0.6764(4) -0.1095(7) 0.43849(15) 0.0483(14) Uani 1 1 d .
H25 H 0.6934 -0.1295 0.4670 0.058 Uiso 1 1 calc R
C80 C 0.3662(3) 0.0486(8) 0.29688(17) 0.0494(14) Uani 1 1 d .
H26 H 0.3667 -0.0229 0.2764 0.059 Uiso 1 1 calc R
C81 C 0.4455(4) 0.1994(7) 0.35953(17) 0.0487(14) Uani 1 1 d .
H27 H 0.4994 0.2282 0.3816 0.058 Uiso 1 1 calc R
C82 C 0.9344(3) 0.3201(8) 0.11330(17) 0.0471(15) Uani 1 1 d .
C86 C 0.2855(4) 0.1123(9) 0.2947(2) 0.0612(17) Uani 1 1 d .
H31 H 0.2313 0.0818 0.2732 0.073 Uiso 1 1 calc R
C87 C 0.3641(4) 0.2659(8) 0.35689(19) 0.0570(16) Uani 1 1 d .
H32 H 0.3629 0.3397 0.3768 0.068 Uiso 1 1 calc R
C91 C 0.2844(4) 0.2207(9) 0.3242(2) 0.0608(17) Uani 1 1 d .
B1 B 0.7178(4) -0.1031(8) 0.33910(17) 0.0425(14) Uani 1 1 d .

loop_
_atom_site_aniso_label
_atom_site_aniso_U_11
_atom_site_aniso_U_22
_atom_site_aniso_U_33
_atom_site_aniso_U_23
_atom_site_aniso_U_13
_atom_site_aniso_U_12
Br1 0.0701(5) 0.1363(9) 0.1128(7) 0.0061(6) 0.0623(5) 0.0252(5)
F1 0.090(3) 0.096(3) 0.0361(17) 0.0235(18) 0.0211(17) 0.046(2)
F2 0.0300(15) 0.137(4) 0.0392(17) 0.025(2) 0.0020(13) -0.0183(19)
F3 0.0225(12) 0.0479(17) 0.0336(13) -0.0102(12) 0.0130(10) -0.0014(11)
F4 0.0206(11) 0.0515(17) 0.0377(14) -0.0064(12) 0.0185(10) -0.0004(11)
F5 0.0223(12) 0.0512(18) 0.0386(14) -0.0077(13) 0.0125(11) -0.0106(12)
F6 0.0367(14) 0.0465(17) 0.0350(14) -0.0140(13) 0.0183(12) -0.0149(13)
F7 0.0290(13) 0.0452(17) 0.0392(14) -0.0109(12) 0.0202(11) -0.0019(12)
F8 0.0299(14) 0.047(2) 0.075(2) -0.0192(16) 0.0125(14) 0.0027(13)
F9 0.0212(15) 0.083(3) 0.153(4) -0.056(3) 0.0283(19) 0.0014(16)
F10 0.0220(13) 0.101(3) 0.0586(19) -0.0276(18) 0.0208(13) -0.0229(15)
F11 0.0307(15) 0.075(3) 0.083(2) 0.030(2) 0.0174(16) -0.0110(15)
F12 0.0239(14) 0.0493(19) 0.101(3) 0.0264(18) 0.0226(15) 0.0049(13)
N5 0.0178(16) 0.047(2) 0.0218(17) 0.0026(16) 0.0098(14) -0.0009(16)
N6 0.0195(16) 0.045(2) 0.0174(16) -0.0046(16) 0.0074(13) -0.0014(16)
N7 0.0236(17) 0.037(2) 0.0210(17) 0.0018(15) 0.0136(14) 0.0009(15)
N8 0.0216(17) 0.048(2) 0.0244(18) 0.0026(17) 0.0106(15) 0.0018(16)
N11 0.040(2) 0.050(3) 0.026(2) 0.0009(18) 0.0072(17) -0.012(2)
N12 0.0250(18) 0.053(3) 0.0224(18) 0.0058(17) 0.0069(15) -0.0034(18)
C1 0.0203(19) 0.039(3) 0.024(2) -0.0015(19) 0.0075(17) 0.0035(18)
C100 0.034(2) 0.033(3) 0.024(2) 0.0002(19) 0.0137(19) -0.005(2)
C5 0.0187(19) 0.036(3) 0.026(2) -0.0086(18) 0.0110(17) -0.0018(18)
C8 0.0225(19) 0.032(2) 0.020(2) -0.0018(18) 0.0077(16) 0.0001(18)
C9 0.0198(19) 0.034(3) 0.032(2) 0.0045(19) 0.0123(18) 0.0032(18)
C10 0.0194(19) 0.039(3) 0.031(2) 0.007(2) 0.0105(18) 0.0001(18)
C13 0.023(2) 0.058(4) 0.039(3) 0.009(2) 0.013(2) 0.001(2)
C14 0.0209(19) 0.039(3) 0.025(2) 0.0022(19) 0.0109(17) 0.0022(19)
C15 0.027(2) 0.030(2) 0.024(2) -0.0048(18) 0.0128(17) -0.0002(18)
C19 0.025(2) 0.038(3) 0.023(2) -0.0002(19) 0.0121(17) 0.0019(19)
C22 0.0190(19) 0.034(3) 0.029(2) -0.0015(19) 0.0129(17) 0.0010(18)
C23 0.0178(18) 0.038(3) 0.029(2) -0.0013(19) 0.0107(17) 0.0024(18)
C24 0.026(2) 0.041(3) 0.035(2) 0.002(2) 0.0194(19) 0.001(2)
C26 0.021(2) 0.050(3) 0.020(2) 0.002(2) 0.0085(17) 0.002(2)
C27 0.027(2) 0.035(3) 0.024(2) -0.0028(18) 0.0150(18) 0.0046(19)
C29 0.023(2) 0.035(3) 0.023(2) 0.0035(19) 0.0100(17) -0.0019(18)
C32 0.023(2) 0.044(3) 0.032(2) 0.003(2) 0.0157(19) 0.001(2)
C33 0.028(2) 0.051(3) 0.021(2) 0.001(2) 0.0121(18) 0.002(2)
C35 0.023(2) 0.045(3) 0.023(2) 0.0060(19) 0.0104(17) 0.0046(19)
C40 0.025(2) 0.039(3) 0.023(2) -0.0015(19) 0.0105(17) 0.0037(19)
C43 0.024(2) 0.042(3) 0.027(2) 0.003(2) 0.0110(18) 0.005(2)
C44 0.0205(19) 0.053(3) 0.022(2) 0.002(2) 0.0094(17) 0.004(2)
C45 0.0196(19) 0.042(3) 0.023(2) 0.0015(19) 0.0107(16) 0.0053(18)
C46 0.023(2) 0.048(3) 0.024(2) 0.005(2) 0.0098(17) 0.001(2)
C48 0.0187(19) 0.038(3) 0.028(2) 0.0000(19) 0.0112(17) 0.0054(18)
C50 0.023(2) 0.050(3) 0.025(2) 0.009(2) 0.0130(18) 0.008(2)
C51 0.027(2) 0.053(3) 0.033(2) 0.009(2) 0.0095(19) -0.008(2)
C52 0.021(2) 0.055(3) 0.033(2) 0.002(2) 0.0107(18) -0.001(2)
C54 0.022(2) 0.045(3) 0.027(2) 0.001(2) 0.0098(17) -0.001(2)
C59 0.043(3) 0.038(3) 0.025(2) -0.002(2) 0.014(2) -0.014(2)
C61 0.028(2) 0.044(3) 0.023(2) 0.000(2) 0.0115(18) -0.010(2)
C65 0.023(2) 0.062(3) 0.026(2) 0.003(2) 0.0125(18) 0.002(2)
C66 0.020(2) 0.070(4) 0.034(3) -0.014(2) 0.0115(19) -0.011(2)
C68 0.042(3) 0.045(3) 0.030(2) -0.005(2) 0.018(2) -0.011(2)
C69 0.021(2) 0.067(4) 0.025(2) 0.007(2) 0.0065(18) 0.002(2)
C70 0.024(2) 0.055(4) 0.030(2) -0.016(2) 0.0091(19) -0.002(2)
C75 0.041(3) 0.055(3) 0.032(2) 0.001(2) 0.024(2) -0.007(2)
C76 0.060(3) 0.039(3) 0.032(3) -0.001(2) 0.022(2) -0.018(3)
C77 0.055(3) 0.048(3) 0.023(2) 0.009(2) 0.001(2) -0.013(3)
C79 0.073(4) 0.047(3) 0.018(2) 0.002(2) 0.010(2) -0.017(3)
C80 0.042(3) 0.065(4) 0.050(3) -0.001(3) 0.028(3) -0.010(3)
C81 0.056(3) 0.057(4) 0.046(3) 0.000(3) 0.035(3) -0.011(3)
C82 0.020(2) 0.068(4) 0.050(3) -0.029(3) 0.011(2) 0.002(2)
C86 0.046(3) 0.089(5) 0.059(4) 0.002(3) 0.031(3) -0.002(3)
C87 0.071(4) 0.062(4) 0.060(4) -0.006(3) 0.049(3) -0.006(3)
C91 0.054(4) 0.079(5) 0.068(4) -0.003(3) 0.044(3) -0.001(3)
B1 0.035(3) 0.059(4) 0.029(3) 0.009(3) 0.008(2) 0.006(3)

loop_
_atom_type_symbol
_atom_type_description
_atom_type_scat_dispersion_real
_atom_type_scat_dispersion_imag
_atom_type_scat_source
C C 0.0033 0.0016 'International Tables Vol C Tables 4.2.6.8 and 6.1.1.4'
H H 0.0000 0.0000 'International Tables Vol C Tables 4.2.6.8 and 6.1.1.4'
B B 0.0013 0.0007 'International Tables Vol C Tables 4.2.6.8 and 6.1.1.4'
Br Br -0.2901 2.4595 'International Tables Vol C Tables 4.2.6.8 and 6.1.1.4'
F F 0.0171 0.0103 'International Tables Vol C Tables 4.2.6.8 and 6.1.1.4'
N N 0.0061 0.0033 'International Tables Vol C Tables 4.2.6.8 and 6.1.1.4'

loop_
_geom_angle_atom_site_label_1
_geom_angle_atom_site_label_2
_geom_angle_atom_site_label_3
_geom_angle
C45 N5 C48 109.6(3)
C45 N5 H5 125.1
C48 N5 H5 125.2
C15 N6 C5 112.7(3)
C15 N6 H6 123.8
C5 N6 H6 123.5
C27 N7 C22 108.9(3)
C27 N7 H7 125.4
C22 N7 H7 125.7
C35 N8 C43 110.9(3)
C77 N11 C59 108.2(4)
C77 N11 B1 125.5(4)
C59 N11 B1 126.2(4)
C65 N12 C61 106.9(3)
C65 N12 B1 126.0(4)
C61 N12 B1 126.1(4)
C40 C1 C5 108.9(4)
C40 C1 H1 125.6
C5 C1 H1 125.6
F6 C100 C10 120.2(4)
F6 C100 C19 120.5(4)
C10 C100 C19 119.3(4)
N6 C5 C23 120.4(4)
N6 C5 C1 105.0(3)
C23 C5 C1 134.5(4)
F3 C8 C14 117.6(3)
F3 C8 C29 120.1(3)
C14 C8 C29 122.2(4)
C22 C9 C43 122.1(4)
C22 C9 C26 119.1(4)
C43 C9 C26 118.7(4)
F5 C10 C14 120.2(4)
F5 C10 C100 119.6(4)
C14 C10 C100 120.2(4)
F12 C13 C26 119.4(4)
F12 C13 C51 117.5(5)
C26 C13 C51 123.1(5)
F4 C14 C10 120.8(4)
F4 C14 C8 119.1(4)
C10 C14 C8 120.0(4)
N6 C15 C27 114.0(4)
N6 C15 C40 106.0(3)
C27 C15 C40 139.5(4)
F7 C19 C100 117.0(4)
F7 C19 C29 120.4(4)
C100 C19 C29 122.6(4)
N7 C22 C9 120.5(4)
N7 C22 C24 109.1(4)
C9 C22 C24 130.3(4)
C5 C23 C48 122.6(4)
C5 C23 C29 118.5(4)
C48 C23 C29 118.9(4)
C33 C24 C22 106.0(4)
C33 C24 H100 127.0
C22 C24 H100 127.0
C13 C26 C70 116.6(4)
C13 C26 C9 120.8(4)
C70 C26 C9 122.6(4)
N7 C27 C15 116.1(4)
N7 C27 C33 109.0(4)
C15 C27 C33 135.0(4)
C19 C29 C8 115.6(4)
C19 C29 C23 122.9(4)
C8 C29 C23 121.4(4)
C50 C32 C48 108.5(4)
C50 C32 H8 125.7
C48 C32 H8 125.7
C24 C33 C27 107.0(4)
C24 C33 H9 126.5
C27 C33 H9 126.5
N8 C35 C44 126.5(4)
N8 C35 C69 105.7(4)
C44 C35 C69 127.7(4)
C1 C40 C15 107.5(4)
C1 C40 H10 126.3
C15 C40 H10 126.3
N8 C43 C9 123.5(4)
N8 C43 C52 106.2(4)
C9 C43 C52 130.2(4)
C45 C44 C35 126.8(4)
C45 C44 C46 115.7(4)
C35 C44 C46 117.5(4)
N5 C45 C44 125.6(4)
N5 C45 C50 106.3(4)
C44 C45 C50 127.6(4)
C54 C46 C65 105.8(4)
C54 C46 C44 127.7(4)
C65 C46 C44 126.4(4)
C23 C48 N5 125.1(4)
C23 C48 C32 128.9(4)
N5 C48 C32 105.9(3)
C32 C50 C45 109.6(4)
C32 C50 H13 125.2
C45 C50 H13 125.2
F11 C51 C66 119.4(4)
F11 C51 C13 121.5(4)
C66 C51 C13 119.1(5)
C69 C52 C43 108.3(4)
C69 C52 H14 125.8
C43 C52 H14 125.8
C46 C54 C61 108.5(4)
C46 C54 H15 125.7
C61 C54 H15 125.7
N11 C59 C68 121.2(4)
N11 C59 C76 107.4(4)
C68 C59 C76 131.4(5)
C54 C61 C68 132.4(4)
C54 C61 N12 107.5(4)
C68 C61 N12 120.1(4)
N12 C65 C46 111.3(4)
N12 C65 H18 124.3
C46 C65 H18 124.3
F10 C66 C51 119.7(5)
F10 C66 C82 120.8(5)
C51 C66 C82 119.5(4)
C61 C68 C59 119.7(4)
C61 C68 C75 119.6(4)
C59 C68 C75 120.6(4)
C52 C69 C35 108.9(4)
C52 C69 H20 125.6
C35 C69 H20 125.6
F8 C70 C26 120.3(4)
F8 C70 C82 119.2(4)
C26 C70 C82 120.4(5)
C81 C75 C80 118.8(5)
C81 C75 C68 120.6(5)
C80 C75 C68 120.6(5)
C79 C76 C59 107.3(5)
C79 C76 H23 126.4
C59 C76 H23 126.4
N11 C77 C79 109.8(5)
N11 C77 H24 125.1
C79 C77 H24 125.1
C76 C79 C77 107.3(4)
C76 C79 H25 126.3
C77 C79 H25 126.3
C86 C80 C75 120.4(6)
C86 C80 H26 119.8
C75 C80 H26 119.8
C87 C81 C75 120.7(5)
C87 C81 H27 119.6
C75 C81 H27 119.6
F9 C82 C66 119.4(5)
F9 C82 C70 119.2(5)
C66 C82 C70 121.3(5)
C91 C86 C80 120.2(6)
C91 C86 H31 119.9
C80 C86 H31 119.9
C91 C87 C81 119.0(6)
C91 C87 H32 120.5
C81 C87 H32 120.5
C86 C91 C87 120.9(6)
C86 C91 Br1 120.7(5)
C87 C91 Br1 118.3(5)
F1 B1 F2 111.7(5)
F1 B1 N12 110.8(5)
F2 B1 N12 108.8(4)
F1 B1 N11 111.5(5)
F2 B1 N11 107.9(5)
N12 B1 N11 105.9(4)

loop_
_geom_bond_atom_site_label_1
_geom_bond_atom_site_label_2
_geom_bond_distance
Br1 C91 1.887(6)
F1 B1 1.358(8)
F2 B1 1.393(7)
F3 C8 1.334(5)
F4 C14 1.348(5)
F5 C10 1.349(5)
F6 C100 1.335(5)
F7 C19 1.337(5)
F8 C70 1.329(6)
F9 C82 1.349(6)
F10 C66 1.346(5)
F11 C51 1.323(6)
F12 C13 1.342(6)
N5 C45 1.389(5)
N5 C48 1.415(5)
N5 H5 0.8800
N6 C15 1.360(5)
N6 C5 1.365(5)
N6 H6 0.8800
N7 C27 1.342(5)
N7 C22 1.354(5)
N7 H7 0.8799
N8 C35 1.364(5)
N8 C43 1.378(5)
N11 C77 1.350(6)
N11 C59 1.384(6)
N11 B1 1.555(7)
N12 C65 1.337(6)
N12 C61 1.413(6)
N12 B1 1.540(7)
C1 C40 1.387(6)
C1 C5 1.414(6)
C1 H1 0.9300
C100 C10 1.370(6)
C100 C19 1.387(6)
C5 C23 1.403(6)
C8 C14 1.372(6)
C8 C29 1.403(6)
C9 C22 1.398(6)
C9 C43 1.413(6)
C9 C26 1.497(5)
C10 C14 1.365(6)
C13 C26 1.364(7)
C13 C51 1.390(6)
C15 C27 1.407(6)
C15 C40 1.413(6)
C19 C29 1.386(6)
C22 C24 1.445(6)
C23 C48 1.406(6)
C23 C29 1.481(6)
C24 C33 1.372(6)
C24 H100 0.9300
C26 C70 1.383(6)
C27 C33 1.443(6)
C32 C50 1.368(6)
C32 C48 1.419(6)
C32 H8 0.9300
C33 H9 0.9300
C35 C44 1.425(6)
C35 C69 1.426(6)
C40 H10 0.9300
C43 C52 1.415(6)
C44 C45 1.414(6)
C44 C46 1.473(6)
C45 C50 1.412(6)
C46 C54 1.381(6)
C46 C65 1.404(6)
C50 H13 0.9300
C51 C66 1.351(7)
C52 C69 1.352(6)
C52 H14 0.9300
C54 C61 1.400(6)
C54 H15 0.9300
C59 C68 1.411(7)
C59 C76 1.417(6)
C61 C68 1.408(6)
C65 H18 0.9300
C66 C82 1.356(8)
C68 C75 1.462(7)
C69 H20 0.9300
C70 C82 1.387(7)
C75 C81 1.389(7)
C75 C80 1.395(7)
C76 C79 1.380(8)
C76 H23 0.9300
C77 C79 1.389(8)
C77 H24 0.9300
C79 H25 0.9300
C80 C86 1.368(8)
C80 H26 0.9300
C81 C87 1.383(8)
C81 H27 0.9300
C86 C91 1.369(9)
C86 H31 0.9300
C87 C91 1.382(9)
C87 H32 0.9300

loop_
_geom_torsion_atom_site_label_1
_geom_torsion_atom_site_label_2
_geom_torsion_atom_site_label_3
_geom_torsion_atom_site_label_4
_geom_torsion
C15 N6 C5 C23 -173.7(4)
C15 N6 C5 C1 2.1(5)
C40 C1 C5 N6 -1.0(5)
C40 C1 C5 C23 173.8(5)
F6 C100 C10 F5 -0.6(6)
C19 C100 C10 F5 -179.9(4)
F6 C100 C10 C14 -179.3(4)
C19 C100 C10 C14 1.4(7)
F5 C10 C14 F4 -0.2(6)
C100 C10 C14 F4 178.5(4)
F5 C10 C14 C8 -178.4(4)
C100 C10 C14 C8 0.2(7)
F3 C8 C14 F4 -2.4(6)
C29 C8 C14 F4 -179.2(4)
F3 C8 C14 C10 175.9(4)
C29 C8 C14 C10 -0.9(7)
C5 N6 C15 C27 171.4(4)
C5 N6 C15 C40 -2.3(5)
F6 C100 C19 F7 -1.4(6)
C10 C100 C19 F7 177.9(4)
F6 C100 C19 C29 178.2(4)
C10 C100 C19 C29 -2.4(7)
C27 N7 C22 C9 178.6(4)
C27 N7 C22 C24 0.1(5)
C43 C9 C22 N7 -6.0(7)
C26 C9 C22 N7 176.0(4)
C43 C9 C22 C24 172.1(5)
C26 C9 C22 C24 -5.9(7)
N6 C5 C23 C48 7.9(7)
C1 C5 C23 C48 -166.3(5)
N6 C5 C23 C29 -175.0(4)
C1 C5 C23 C29 10.8(8)
N7 C22 C24 C33 0.6(5)
C9 C22 C24 C33 -177.7(5)
F12 C13 C26 C70 179.1(4)
C51 C13 C26 C70 -1.3(7)
F12 C13 C26 C9 1.1(7)
C51 C13 C26 C9 -179.3(4)
C22 C9 C26 C13 70.4(6)
C43 C9 C26 C13 -107.6(5)
C22 C9 C26 C70 -107.4(5)
C43 C9 C26 C70 74.5(6)
C22 N7 C27 C15 -179.9(4)
C22 N7 C27 C33 -0.7(5)
N6 C15 C27 N7 -1.2(6)
C40 C15 C27 N7 169.3(5)
N6 C15 C27 C33 179.9(5)
C40 C15 C27 C33 -9.6(9)
F7 C19 C29 C8 -178.6(4)
C100 C19 C29 C8 1.8(6)
F7 C19 C29 C23 4.2(7)
C100 C19 C29 C23 -175.4(4)
F3 C8 C29 C19 -176.8(4)
C14 C8 C29 C19 -0.1(6)
F3 C8 C29 C23 0.5(6)
C14 C8 C29 C23 177.1(4)
C5 C23 C29 C19 52.7(6)
C48 C23 C29 C19 -130.1(5)
C5 C23 C29 C8 -124.3(5)
C48 C23 C29 C8 52.9(6)
C22 C24 C33 C27 -1.0(5)
N7 C27 C33 C24 1.1(5)
C15 C27 C33 C24 -180.0(5)
C43 N8 C35 C44 -176.5(5)
C43 N8 C35 C69 0.2(5)
C5 C1 C40 C15 -0.3(5)
N6 C15 C40 C1 1.5(5)
C27 C15 C40 C1 -169.5(5)
C35 N8 C43 C9 -177.2(4)
C35 N8 C43 C52 0.3(5)
C22 C9 C43 N8 -1.2(7)
C26 C9 C43 N8 176.8(4)
C22 C9 C43 C52 -178.0(5)
C26 C9 C43 C52 0.0(8)
N8 C35 C44 C45 -0.5(8)
C69 C35 C44 C45 -176.5(5)
N8 C35 C44 C46 177.2(4)
C69 C35 C44 C46 1.2(8)
C48 N5 C45 C44 173.0(4)
C48 N5 C45 C50 1.0(5)
C35 C44 C45 N5 -8.2(8)
C46 C44 C45 N5 174.1(4)
C35 C44 C45 C50 162.1(5)
C46 C44 C45 C50 -15.5(7)
C45 C44 C46 C54 -46.8(7)
C35 C44 C46 C54 135.3(5)
C45 C44 C46 C65 127.9(5)
C35 C44 C46 C65 -50.0(7)
C5 C23 C48 N5 10.6(7)
C29 C23 C48 N5 -166.5(4)
C5 C23 C48 C32 -164.5(4)
C29 C23 C48 C32 18.4(7)
C45 N5 C48 C23 -177.5(4)
C45 N5 C48 C32 -1.5(5)
C50 C32 C48 C23 177.3(4)
C50 C32 C48 N5 1.4(5)
C48 C32 C50 C45 -0.9(5)
N5 C45 C50 C32 0.0(5)
C44 C45 C50 C32 -171.9(4)
F12 C13 C51 F11 -0.2(7)
C26 C13 C51 F11 -179.8(5)
F12 C13 C51 C66 -179.0(4)
C26 C13 C51 C66 1.5(8)
N8 C43 C52 C69 -0.7(6)
C9 C43 C52 C69 176.6(5)
C65 C46 C54 C61 0.9(6)
C44 C46 C54 C61 176.4(5)
C77 N11 C59 C68 178.8(5)
B1 N11 C59 C68 -4.4(8)
C77 N11 C59 C76 -0.7(6)
B1 N11 C59 C76 176.1(5)
C46 C54 C61 C68 179.2(5)
C46 C54 C61 N12 -0.8(5)
C65 N12 C61 C54 0.4(5)
B1 N12 C61 C54 169.3(5)
C65 N12 C61 C68 -179.6(5)
B1 N12 C61 C68 -10.7(7)
C61 N12 C65 C46 0.1(6)
B1 N12 C65 C46 -168.8(5)
C54 C46 C65 N12 -0.6(6)
C44 C46 C65 N12 -176.2(5)
F11 C51 C66 F10 0.0(7)
C13 C51 C66 F10 178.8(4)
F11 C51 C66 C82 -179.9(5)
C13 C51 C66 C82 -1.1(7)
C54 C61 C68 C59 -176.8(5)
N12 C61 C68 C59 3.3(7)
C54 C61 C68 C75 1.1(8)
N12 C61 C68 C75 -178.9(4)
N11 C59 C68 C61 3.9(7)
C76 C59 C68 C61 -176.8(5)
N11 C59 C68 C75 -173.9(5)
C76 C59 C68 C75 5.4(8)
C43 C52 C69 C35 0.8(6)
N8 C35 C69 C52 -0.7(6)
C44 C35 C69 C52 176.0(5)
C13 C26 C70 F8 -179.2(4)
C9 C26 C70 F8 -1.3(7)
C13 C26 C70 C82 0.9(7)
C9 C26 C70 C82 178.9(4)
C61 C68 C75 C81 -132.8(5)
C59 C68 C75 C81 45.0(7)
C61 C68 C75 C80 47.0(7)
C59 C68 C75 C80 -135.2(5)
N11 C59 C76 C79 1.2(6)
C68 C59 C76 C79 -178.1(5)
C59 N11 C77 C79 -0.1(6)
B1 N11 C77 C79 -177.0(5)
C59 C76 C79 C77 -1.3(6)
N11 C77 C79 C76 0.9(6)
C81 C75 C80 C86 -1.1(8)
C68 C75 C80 C86 179.1(5)
C80 C75 C81 C87 0.0(8)
C68 C75 C81 C87 179.8(5)
F10 C66 C82 F9 -0.1(8)
C51 C66 C82 F9 179.8(5)
F10 C66 C82 C70 -179.2(4)
C51 C66 C82 C70 0.7(8)
F8 C70 C82 F9 0.4(7)
C26 C70 C82 F9 -179.7(4)
F8 C70 C82 C66 179.5(4)
C26 C70 C82 C66 -0.6(7)
C75 C80 C86 C91 1.6(9)
C75 C81 C87 C91 0.7(9)
C80 C86 C91 C87 -1.0(10)
C80 C86 C91 Br1 -179.4(5)
C81 C87 C91 C86 -0.2(10)
C81 C87 C91 Br1 178.3(4)
C65 N12 B1 F1 -62.8(7)
C61 N12 B1 F1 130.3(5)
C65 N12 B1 F2 60.4(7)
C61 N12 B1 F2 -106.5(5)
C65 N12 B1 N11 176.1(5)
C61 N12 B1 N11 9.3(7)
C77 N11 B1 F1 54.0(7)
C59 N11 B1 F1 -122.3(5)
C77 N11 B1 F2 -69.1(7)
C59 N11 B1 F2 114.6(5)
C77 N11 B1 N12 174.5(5)
C59 N11 B1 N12 -1.7(7)

loop_
_platon_squeeze_void_nr
_platon_squeeze_void_average_x
_platon_squeeze_void_average_y
_platon_squeeze_void_average_z
_platon_squeeze_void_volume
_platon_squeeze_void_count_electrons
_platon_squeeze_void_content
1 -0.040 0.250 0.250 344 63 ' '
2 -0.003 0.750 0.750 345 63 ' '
